data_4071365
loop_
_publ_author_name
'van Assema, Sander G. A.'
'Tazelaar, Cornelis G. J.'
'de Jong, G. Bas'
'van Maarseveen, Jan H.'
'Schakel, Marius'
'Lutz, Martin'
'Spek, Anthony L.'
'Slootweg, J. Chris'
'Lammertsma, Koop'

_publ_section_title
;
 Phospha-Scorpionate Complexes by Click Chemistry using Phenyl Azide and
 Ethynylphosphine Oxides
;
_journal_issue 13
_journal_name_full Organometallics
_journal_page_first 3210
_journal_paper_doi 10.1021/om800127h
_journal_volume 27
_journal_year 2008
_chemical_formula_moiety 'C24 H18 Cl3 N9 O P Rh'
_chemical_formula_sum 'C24 H18 Cl3 N9 O P Rh'
_chemical_formula_weight 688.70
_chemical_name_systematic
; 
 ? 
;
_space_group_IT_number 14
_symmetry_cell_setting monoclinic
_symmetry_space_group_name_Hall '-P 2ybc'
_symmetry_space_group_name_H-M 'P 1 21/c 1'
_atom_sites_solution_hydrogens geom
_atom_sites_solution_primary heavy
_atom_sites_solution_secondary difmap
_audit_creation_method SHELXL-97
_cell_angle_alpha 90.00
_cell_angle_beta 109.1762(10)
_cell_angle_gamma 90.00
_cell_formula_units_Z 4
_cell_length_a 9.3892(2)
_cell_length_b 16.7894(5)
_cell_length_c 21.7055(7)
_cell_measurement_reflns_used 53676
_cell_measurement_temperature 125(2)
_cell_measurement_theta_max 21.97
_cell_measurement_theta_min 1.02
_cell_volume 3231.78(16)
_computing_cell_refinement HKL2000
_computing_data_collection 'Nonius COLLECT'
_computing_data_reduction 'HKL2000, SQUEEZE'
_computing_structure_refinement 'SHELXL-97 (Sheldrick, 1997)'
_computing_structure_solution 'DIRDIF-99 (Beurskens et al., 1999)'
_diffrn_ambient_temperature 125(2)
_diffrn_measured_fraction_theta_full 0.999
_diffrn_measured_fraction_theta_max 0.999
_diffrn_measurement_device_type 'Nonius KappaCCD'
_diffrn_radiation_monochromator graphite
_diffrn_radiation_source 'rotating anode'
_diffrn_radiation_type MoK\a
_diffrn_radiation_wavelength 0.71073
_diffrn_reflns_av_R_equivalents 0.0614
_diffrn_reflns_av_sigmaI/netI 0.0494
_diffrn_reflns_limit_h_max 9
_diffrn_reflns_limit_h_min -9
_diffrn_reflns_limit_k_max 17
_diffrn_reflns_limit_k_min -17
_diffrn_reflns_limit_l_max 22
_diffrn_reflns_limit_l_min -22
_diffrn_reflns_number 22074
_diffrn_reflns_theta_full 21.95
_diffrn_reflns_theta_max 21.95
_diffrn_reflns_theta_min 1.57
_exptl_absorpt_coefficient_mu 0.858
_exptl_absorpt_correction_type none
_exptl_crystal_colour yellow
_exptl_crystal_density_diffrn 1.415
_exptl_crystal_density_method 'not measured'
_exptl_crystal_description needle
_exptl_crystal_F_000 1376
_exptl_crystal_size_max 0.12
_exptl_crystal_size_mid 0.03
_exptl_crystal_size_min 0.03
_platon_squeeze_details ' ?'
_refine_diff_density_max 0.599
_refine_diff_density_min -0.550
_refine_diff_density_rms 0.079
_refine_ls_extinction_method none
_refine_ls_goodness_of_fit_ref 1.013
_refine_ls_hydrogen_treatment constr
_refine_ls_matrix_type full
_refine_ls_number_parameters 352
_refine_ls_number_reflns 3940
_refine_ls_number_restraints 0
_refine_ls_restrained_S_all 1.013
_refine_ls_R_factor_all 0.0529
_refine_ls_R_factor_gt 0.0375
_refine_ls_shift/su_max 0.001
_refine_ls_shift/su_mean 0.000
_refine_ls_structure_factor_coef Fsqd
_refine_ls_weighting_details 'calc w=1/[\s^2^(Fo^2^)+(0.0574P)^2^+0.0000P] where P=(Fo^2^+2Fc^2^)/3'
_refine_ls_weighting_scheme calc
_refine_ls_wR_factor_gt 0.0899
_refine_ls_wR_factor_ref 0.0942
_reflns_number_gt 3082
_reflns_number_total 3940
_reflns_threshold_expression I>2\s(I)
_cod_data_source_file om800127h-file001.cif
_cod_data_source_block s3451a
_cod_original_sg_symbol_H-M 'P 21/c'
_cod_database_code 4071365

loop_
_symmetry_equiv_pos_as_xyz
'x, y, z'
'-x, y+1/2, -z+1/2'
'-x, -y, -z'
'x, -y-1/2, z-1/2'

loop_
_atom_site_label
_atom_site_type_symbol
_atom_site_fract_x
_atom_site_fract_y
_atom_site_fract_z
_atom_site_U_iso_or_equiv
_atom_site_adp_type
_atom_site_occupancy
_atom_site_symmetry_multiplicity
_atom_site_calc_flag
_atom_site_refinement_flags
Rh1 Rh 0.70134(4) 0.16313(2) 0.261964(18) 0.02637(16) Uani 1 1 d .
Cl1 Cl 0.68580(13) 0.13038(7) 0.15617(6) 0.0339(3) Uani 1 1 d .
Cl2 Cl 0.77450(13) 0.03423(6) 0.29602(6) 0.0317(3) Uani 1 1 d .
Cl3 Cl 0.95051(12) 0.20126(7) 0.28879(6) 0.0311(3) Uani 1 1 d .
P1 P 0.44086(14) 0.26947(7) 0.30552(6) 0.0288(3) Uani 1 1 d .
O1 O 0.3288(3) 0.31578(18) 0.32373(15) 0.0331(8) Uani 1 1 d .
N11 N 0.6002(4) 0.3897(2) 0.18673(18) 0.0297(10) Uani 1 1 d .
N12 N 0.2684(4) 0.0725(2) 0.21363(19) 0.0316(10) Uani 1 1 d .
N13 N 0.7846(4) 0.2041(2) 0.45727(18) 0.0279(9) Uani 1 1 d .
N21 N 0.6786(4) 0.3208(2) 0.19374(19) 0.0291(10) Uani 1 1 d .
N22 N 0.4128(4) 0.0680(2) 0.21339(18) 0.0303(10) Uani 1 1 d .
N23 N 0.8214(4) 0.1730(2) 0.40704(18) 0.0295(10) Uani 1 1 d .
N31 N 0.6316(4) 0.2774(2) 0.23329(18) 0.0252(9) Uani 1 1 d .
N32 N 0.4784(4) 0.1325(2) 0.24337(17) 0.0268(9) Uani 1 1 d .
N33 N 0.7110(4) 0.1931(2) 0.35456(18) 0.0280(10) Uani 1 1 d .
C11 C 0.5251(5) 0.3164(3) 0.2525(2) 0.0276(12) Uani 1 1 d .
C12 C 0.3808(5) 0.1784(3) 0.2625(2) 0.0268(12) Uani 1 1 d .
C13 C 0.6050(5) 0.2362(3) 0.3700(2) 0.0281(12) Uani 1 1 d .
C21 C 0.5054(5) 0.3887(3) 0.2222(2) 0.0309(12) Uani 1 1 d .
H21 H 0.4389 0.4300 0.2253 0.037 Uiso 1 1 calc R
C22 C 0.2454(5) 0.1387(3) 0.2435(2) 0.0307(12) Uani 1 1 d .
H22 H 0.1545 0.1548 0.2501 0.037 Uiso 1 1 calc R
C23 C 0.6511(5) 0.2437(3) 0.4363(2) 0.0314(12) Uani 1 1 d .
H23 H 0.6011 0.2705 0.4619 0.038 Uiso 1 1 calc R
C31 C 0.6248(6) 0.4520(3) 0.1462(2) 0.0305(12) Uani 1 1 d .
C32 C 0.1637(5) 0.0090(3) 0.1856(2) 0.0310(12) Uani 1 1 d .
C33 C 0.8838(5) 0.1918(3) 0.5230(2) 0.0339(12) Uani 1 1 d .
C41 C 0.5023(6) 0.4971(3) 0.1096(2) 0.0407(14) Uani 1 1 d .
H41 H 0.4035 0.4866 0.1103 0.049 Uiso 1 1 calc R
C42 C 0.1964(6) -0.0454(3) 0.1446(3) 0.0418(14) Uani 1 1 d .
H42 H 0.2858 -0.0404 0.1335 0.050 Uiso 1 1 calc R
C43 C 0.8714(6) 0.2372(3) 0.5720(3) 0.0400(13) Uani 1 1 d .
H43 H 0.7984 0.2785 0.5634 0.048 Uiso 1 1 calc R
C51 C 0.5295(7) 0.5575(3) 0.0722(3) 0.0481(15) Uani 1 1 d .
H51 H 0.4471 0.5887 0.0464 0.058 Uiso 1 1 calc R
C52 C 0.0975(6) -0.1069(3) 0.1201(3) 0.0560(17) Uani 1 1 d .
H52 H 0.1182 -0.1447 0.0916 0.067 Uiso 1 1 calc R
C53 C 0.9665(6) 0.2232(4) 0.6354(3) 0.0480(15) Uani 1 1 d .
H53 H 0.9578 0.2549 0.6702 0.058 Uiso 1 1 calc R
C61 C 0.6717(8) 0.5743(3) 0.0711(3) 0.0546(16) Uani 1 1 d .
H61 H 0.6871 0.6169 0.0452 0.066 Uiso 1 1 calc R
C62 C -0.0329(6) -0.1143(3) 0.1369(3) 0.0457(15) Uani 1 1 d .
H62 H -0.0989 -0.1581 0.1210 0.055 Uiso 1 1 calc R
C63 C 1.0715(6) 0.1644(4) 0.6477(3) 0.0502(16) Uani 1 1 d .
H63 H 1.1364 0.1552 0.6910 0.060 Uiso 1 1 calc R
C71 C 0.7922(7) 0.5289(3) 0.1078(3) 0.0511(15) Uani 1 1 d .
H71 H 0.8911 0.5403 0.1076 0.061 Uiso 1 1 calc R
C72 C -0.0662(6) -0.0582(3) 0.1765(3) 0.0394(13) Uani 1 1 d .
H72 H -0.1567 -0.0623 0.1868 0.047 Uiso 1 1 calc R
C73 C 1.0836(7) 0.1185(4) 0.5976(3) 0.0590(17) Uani 1 1 d .
H73 H 1.1581 0.0779 0.6066 0.071 Uiso 1 1 calc R
C81 C 0.7683(6) 0.4668(3) 0.1449(3) 0.0432(14) Uani 1 1 d .
H81 H 0.8502 0.4344 0.1694 0.052 Uiso 1 1 calc R
C82 C 0.0318(5) 0.0035(3) 0.2010(2) 0.0367(13) Uani 1 1 d .
H82 H 0.0095 0.0423 0.2283 0.044 Uiso 1 1 calc R
C83 C 0.9891(6) 0.1300(3) 0.5335(3) 0.0497(15) Uani 1 1 d .
H83 H 0.9959 0.0975 0.4987 0.060 Uiso 1 1 calc R

loop_
_atom_site_aniso_label
_atom_site_aniso_U_11
_atom_site_aniso_U_22
_atom_site_aniso_U_33
_atom_site_aniso_U_23
_atom_site_aniso_U_13
_atom_site_aniso_U_12
Rh1 0.0192(2) 0.0295(2) 0.0302(3) -0.00146(17) 0.00778(18) 0.00145(17)
Cl1 0.0304(7) 0.0404(7) 0.0322(7) -0.0059(6) 0.0117(6) 0.0018(6)
Cl2 0.0246(7) 0.0283(6) 0.0423(8) 0.0008(5) 0.0111(6) 0.0025(5)
Cl3 0.0194(7) 0.0389(7) 0.0350(7) -0.0024(5) 0.0090(6) -0.0004(5)
P1 0.0216(7) 0.0332(7) 0.0322(8) -0.0011(6) 0.0095(6) 0.0026(6)
O1 0.0259(19) 0.0351(18) 0.039(2) -0.0033(15) 0.0120(16) 0.0035(15)
N11 0.027(2) 0.030(2) 0.031(2) -0.0035(19) 0.008(2) 0.002(2)
N12 0.022(3) 0.031(2) 0.039(3) -0.005(2) 0.006(2) -0.001(2)
N13 0.026(2) 0.031(2) 0.028(2) 0.0003(19) 0.011(2) 0.001(2)
N21 0.022(2) 0.031(2) 0.034(2) -0.0039(19) 0.009(2) 0.0041(19)
N22 0.019(2) 0.034(2) 0.036(2) -0.001(2) 0.006(2) 0.002(2)
N23 0.022(2) 0.039(2) 0.024(2) 0.0047(19) 0.002(2) -0.0015(19)
N31 0.019(2) 0.029(2) 0.027(2) -0.0013(19) 0.0064(19) 0.0003(19)
N32 0.019(2) 0.031(2) 0.028(2) 0.0006(18) 0.0055(19) -0.002(2)
N33 0.020(2) 0.031(2) 0.033(3) -0.0009(18) 0.010(2) -0.0038(19)
C11 0.020(3) 0.028(3) 0.033(3) -0.003(2) 0.005(2) 0.000(2)
C12 0.018(3) 0.036(3) 0.029(3) 0.002(2) 0.011(2) 0.009(2)
C13 0.023(3) 0.026(3) 0.036(3) -0.005(2) 0.011(2) 0.004(2)
C21 0.019(3) 0.037(3) 0.034(3) -0.004(2) 0.006(2) 0.001(2)
C22 0.018(3) 0.039(3) 0.036(3) -0.001(2) 0.009(2) 0.005(2)
C23 0.029(3) 0.027(3) 0.039(3) -0.001(2) 0.011(3) 0.001(2)
C31 0.031(3) 0.028(3) 0.032(3) 0.001(2) 0.009(3) 0.001(2)
C32 0.020(3) 0.035(3) 0.034(3) 0.001(2) 0.003(2) -0.001(2)
C33 0.028(3) 0.045(3) 0.026(3) 0.009(2) 0.006(2) -0.002(3)
C41 0.036(3) 0.039(3) 0.044(3) 0.002(3) 0.010(3) -0.002(3)
C42 0.028(3) 0.036(3) 0.064(4) -0.013(3) 0.019(3) 0.003(3)
C43 0.026(3) 0.052(3) 0.042(4) -0.006(3) 0.012(3) 0.002(3)
C51 0.060(4) 0.042(3) 0.044(3) 0.012(3) 0.020(3) 0.013(3)
C52 0.037(4) 0.048(4) 0.075(4) -0.023(3) 0.008(3) 0.003(3)
C53 0.033(3) 0.075(4) 0.035(3) -0.009(3) 0.010(3) -0.009(3)
C61 0.074(5) 0.042(3) 0.060(4) 0.004(3) 0.038(4) -0.006(3)
C62 0.025(3) 0.040(3) 0.060(4) -0.002(3) -0.002(3) -0.005(3)
C63 0.035(4) 0.082(4) 0.029(3) 0.007(3) 0.005(3) 0.004(3)
C71 0.052(4) 0.047(4) 0.060(4) 0.013(3) 0.026(3) 0.000(3)
C72 0.024(3) 0.042(3) 0.054(4) -0.004(3) 0.015(3) -0.008(3)
C73 0.045(4) 0.082(4) 0.045(4) 0.012(3) 0.007(3) 0.021(3)
C81 0.031(3) 0.046(3) 0.053(4) 0.003(3) 0.014(3) 0.003(3)
C82 0.028(3) 0.038(3) 0.044(3) -0.012(3) 0.012(3) -0.003(3)
C83 0.051(4) 0.059(4) 0.037(4) 0.005(3) 0.011(3) 0.015(3)

loop_
_atom_type_symbol
_atom_type_description
_atom_type_scat_dispersion_real
_atom_type_scat_dispersion_imag
_atom_type_scat_source
C C 0.0033 0.0016 'International Tables Vol C Tables 4.2.6.8 and 6.1.1.4'
H H 0.0000 0.0000 'International Tables Vol C Tables 4.2.6.8 and 6.1.1.4'
Cl Cl 0.1484 0.1585 'International Tables Vol C Tables 4.2.6.8 and 6.1.1.4'
N N 0.0061 0.0033 'International Tables Vol C Tables 4.2.6.8 and 6.1.1.4'
O O 0.0106 0.0060 'International Tables Vol C Tables 4.2.6.8 and 6.1.1.4'
P P 0.1023 0.0942 'International Tables Vol C Tables 4.2.6.8 and 6.1.1.4'
Rh Rh -1.1178 0.9187 'International Tables Vol C Tables 4.2.6.8 and 6.1.1.4'

loop_
_geom_angle_atom_site_label_1
_geom_angle_atom_site_label_2
_geom_angle_atom_site_label_3
_geom_angle
N33 Rh1 N31 88.57(15)
N33 Rh1 N32 88.17(15)
N31 Rh1 N32 88.36(15)
N33 Rh1 Cl3 88.27(11)
N31 Rh1 Cl3 90.74(11)
N32 Rh1 Cl3 176.35(11)
N33 Rh1 Cl2 90.18(11)
N31 Rh1 Cl2 178.21(12)
N32 Rh1 Cl2 90.31(11)
Cl3 Rh1 Cl2 90.51(4)
N33 Rh1 Cl1 178.88(11)
N31 Rh1 Cl1 90.65(11)
N32 Rh1 Cl1 91.00(11)
Cl3 Rh1 Cl1 92.55(4)
Cl2 Rh1 Cl1 90.58(4)
O1 P1 C11 116.8(2)
O1 P1 C12 117.7(2)
C11 P1 C12 99.9(2)
O1 P1 C13 117.6(2)
C11 P1 C13 101.0(2)
C12 P1 C13 100.6(2)
N21 N11 C21 111.2(4)
N21 N11 C31 120.1(4)
C21 N11 C31 128.7(4)
C22 N12 N22 111.6(4)
C22 N12 C32 128.4(4)
N22 N12 C32 119.9(4)
N23 N13 C23 111.8(4)
N23 N13 C33 119.3(4)
C23 N13 C33 128.9(4)
N31 N21 N11 105.2(4)
N32 N22 N12 105.0(3)
N33 N23 N13 105.3(4)
N21 N31 C11 111.8(4)
N21 N31 Rh1 125.1(3)
C11 N31 Rh1 123.1(3)
N22 N32 C12 111.4(4)
N22 N32 Rh1 125.8(3)
C12 N32 Rh1 122.8(3)
N23 N33 C13 111.0(4)
N23 N33 Rh1 124.0(3)
C13 N33 Rh1 125.0(3)
C21 C11 N31 106.0(4)
C21 C11 P1 133.4(4)
N31 C11 P1 120.6(3)
N32 C12 C22 106.5(4)
N32 C12 P1 121.0(3)
C22 C12 P1 132.5(4)
N33 C13 C23 107.7(4)
N33 C13 P1 119.0(3)
C23 C13 P1 133.3(4)
N11 C21 C11 105.9(4)
N11 C21 H21 127.1
C11 C21 H21 127.1
N12 C22 C12 105.5(4)
N12 C22 H22 127.3
C12 C22 H22 127.3
N13 C23 C13 104.3(4)
N13 C23 H23 127.9
C13 C23 H23 127.9
C81 C31 C41 121.4(5)
C81 C31 N11 119.9(4)
C41 C31 N11 118.6(4)
C42 C32 C82 121.1(4)
C42 C32 N12 119.8(4)
C82 C32 N12 119.1(4)
C43 C33 C83 122.2(5)
C43 C33 N13 120.4(5)
C83 C33 N13 117.3(5)
C51 C41 C31 117.5(5)
C51 C41 H41 121.3
C31 C41 H41 121.3
C52 C42 C32 118.9(5)
C52 C42 H42 120.6
C32 C42 H42 120.6
C33 C43 C53 119.5(5)
C33 C43 H43 120.3
C53 C43 H43 120.3
C61 C51 C41 122.1(5)
C61 C51 H51 118.9
C41 C51 H51 118.9
C42 C52 C62 120.4(5)
C42 C52 H52 119.8
C62 C52 H52 119.8
C63 C53 C43 120.3(5)
C63 C53 H53 119.8
C43 C53 H53 119.8
C51 C61 C71 119.7(5)
C51 C61 H61 120.2
C71 C61 H61 120.2
C72 C62 C52 120.1(5)
C72 C62 H62 120.0
C52 C62 H62 120.0
C53 C63 C73 119.9(5)
C53 C63 H63 120.1
C73 C63 H63 120.1
C61 C71 C81 119.6(5)
C61 C71 H71 120.2
C81 C71 H71 120.2
C82 C72 C62 119.8(5)
C82 C72 H72 120.1
C62 C72 H72 120.1
C63 C73 C83 121.5(6)
C63 C73 H73 119.2
C83 C73 H73 119.2
C31 C81 C71 119.7(5)
C31 C81 H81 120.2
C71 C81 H81 120.2
C72 C82 C32 119.6(5)
C72 C82 H82 120.2
C32 C82 H82 120.2
C73 C83 C33 116.6(5)
C73 C83 H83 121.7
C33 C83 H83 121.7

loop_
_geom_bond_atom_site_label_1
_geom_bond_atom_site_label_2
_geom_bond_distance
Rh1 N33 2.044(4)
Rh1 N31 2.057(4)
Rh1 N32 2.062(4)
Rh1 Cl3 2.3081(12)
Rh1 Cl2 2.3170(11)
Rh1 Cl1 2.3187(12)
P1 O1 1.463(3)
P1 C11 1.781(5)
P1 C12 1.784(5)
P1 C13 1.796(5)
N11 N21 1.352(5)
N11 C21 1.354(6)
N11 C31 1.435(6)
N12 C22 1.339(6)
N12 N22 1.359(5)
N12 C32 1.443(6)
N13 N23 1.353(5)
N13 C23 1.358(6)
N13 C33 1.440(6)
N21 N31 1.308(5)
N22 N32 1.310(5)
N23 N33 1.307(5)
N31 C11 1.369(6)
N32 C12 1.361(6)
N33 C13 1.359(6)
C11 C21 1.364(6)
C12 C22 1.373(7)
C13 C23 1.366(6)
C21 H21 0.9500
C22 H22 0.9500
C23 H23 0.9500
C31 C81 1.379(7)
C31 C41 1.388(6)
C32 C42 1.378(7)
C32 C82 1.388(6)
C33 C43 1.343(7)
C33 C83 1.400(7)
C41 C51 1.373(7)
C41 H41 0.9500
C42 C52 1.375(7)
C42 H42 0.9500
C43 C53 1.393(7)
C43 H43 0.9500
C51 C61 1.373(7)
C51 H51 0.9500
C52 C62 1.392(7)
C52 H52 0.9500
C53 C63 1.358(7)
C53 H53 0.9500
C61 C71 1.379(8)
C61 H61 0.9500
C62 C72 1.379(7)
C62 H62 0.9500
C63 C73 1.368(8)
C63 H63 0.9500
C71 C81 1.380(7)
C71 H71 0.9500
C72 C82 1.373(6)
C72 H72 0.9500
C73 C83 1.396(7)
C73 H73 0.9500
C81 H81 0.9500
C82 H82 0.9500
C83 H83 0.9500

loop_
_geom_torsion_atom_site_label_1
_geom_torsion_atom_site_label_2
_geom_torsion_atom_site_label_3
_geom_torsion_atom_site_label_4
_geom_torsion
C21 N11 N21 N31 0.2(5)
C31 N11 N21 N31 179.6(4)
C22 N12 N22 N32 -0.2(5)
C32 N12 N22 N32 -178.4(4)
C23 N13 N23 N33 0.1(5)
C33 N13 N23 N33 179.4(4)
N11 N21 N31 C11 -0.2(5)
N11 N21 N31 Rh1 177.9(2)
N33 Rh1 N31 N21 138.0(3)
N32 Rh1 N31 N21 -133.8(3)
Cl3 Rh1 N31 N21 49.7(3)
Cl1 Rh1 N31 N21 -42.8(3)
N33 Rh1 N31 C11 -44.1(3)
N32 Rh1 N31 C11 44.1(3)
Cl3 Rh1 N31 C11 -132.4(3)
Cl1 Rh1 N31 C11 135.1(3)
N12 N22 N32 C12 -0.3(5)
N12 N22 N32 Rh1 178.8(3)
N33 Rh1 N32 N22 -134.9(3)
N31 Rh1 N32 N22 136.5(3)
Cl2 Rh1 N32 N22 -44.7(3)
Cl1 Rh1 N32 N22 45.8(3)
N33 Rh1 N32 C12 44.0(3)
N31 Rh1 N32 C12 -44.6(3)
Cl2 Rh1 N32 C12 134.2(3)
Cl1 Rh1 N32 C12 -135.2(3)
N13 N23 N33 C13 0.0(5)
N13 N23 N33 Rh1 180.0(3)
N31 Rh1 N33 N23 -136.5(3)
N32 Rh1 N33 N23 135.1(3)
Cl3 Rh1 N33 N23 -45.7(3)
Cl2 Rh1 N33 N23 44.8(3)
N31 Rh1 N33 C13 43.4(4)
N32 Rh1 N33 C13 -45.0(4)
Cl3 Rh1 N33 C13 134.2(3)
Cl2 Rh1 N33 C13 -135.3(3)
N21 N31 C11 C21 0.2(5)
Rh1 N31 C11 C21 -178.0(3)
N21 N31 C11 P1 179.0(3)
Rh1 N31 C11 P1 0.9(5)
O1 P1 C11 C21 -1.9(5)
C12 P1 C11 C21 126.3(5)
C13 P1 C11 C21 -130.8(5)
O1 P1 C11 N31 179.6(3)
C12 P1 C11 N31 -52.2(4)
C13 P1 C11 N31 50.7(4)
N22 N32 C12 C22 0.6(5)
Rh1 N32 C12 C22 -178.5(3)
N22 N32 C12 P1 179.2(3)
Rh1 N32 C12 P1 0.1(5)
O1 P1 C12 N32 179.3(3)
C11 P1 C12 N32 51.8(4)
C13 P1 C12 N32 -51.5(4)
O1 P1 C12 C22 -2.6(6)
C11 P1 C12 C22 -130.1(5)
C13 P1 C12 C22 126.6(5)
N23 N33 C13 C23 -0.1(5)
Rh1 N33 C13 C23 180.0(3)
N23 N33 C13 P1 -179.2(3)
Rh1 N33 C13 P1 0.9(5)
O1 P1 C13 N33 180.0(3)
C11 P1 C13 N33 -51.6(4)
C12 P1 C13 N33 50.8(4)
O1 P1 C13 C23 1.2(6)
C11 P1 C13 C23 129.6(5)
C12 P1 C13 C23 -128.0(5)
N21 N11 C21 C11 -0.1(5)
C31 N11 C21 C11 -179.4(4)
N31 C11 C21 N11 0.0(5)
P1 C11 C21 N11 -178.7(4)
N22 N12 C22 C12 0.6(5)
C32 N12 C22 C12 178.6(4)
N32 C12 C22 N12 -0.7(5)
P1 C12 C22 N12 -179.0(4)
N23 N13 C23 C13 -0.1(5)
C33 N13 C23 C13 -179.4(4)
N33 C13 C23 N13 0.1(5)
P1 C13 C23 N13 179.0(4)
N21 N11 C31 C81 -37.6(6)
C21 N11 C31 C81 141.6(5)
N21 N11 C31 C41 143.3(4)
C21 N11 C31 C41 -37.5(7)
C22 N12 C32 C42 165.8(5)
N22 N12 C32 C42 -16.4(6)
C22 N12 C32 C82 -14.8(7)
N22 N12 C32 C82 163.1(4)
N23 N13 C33 C43 163.4(4)
C23 N13 C33 C43 -17.4(7)
N23 N13 C33 C83 -18.2(6)
C23 N13 C33 C83 161.0(5)
C81 C31 C41 C51 -0.4(7)
N11 C31 C41 C51 178.7(4)
C82 C32 C42 C52 -1.6(8)
N12 C32 C42 C52 177.9(4)
C83 C33 C43 C53 0.4(8)
N13 C33 C43 C53 178.7(4)
C31 C41 C51 C61 -0.8(8)
C32 C42 C52 C62 -0.4(8)
C33 C43 C53 C63 0.4(8)
C41 C51 C61 C71 0.8(8)
C42 C52 C62 C72 2.2(8)
C43 C53 C63 C73 -0.3(9)
C51 C61 C71 C81 0.4(8)
C52 C62 C72 C82 -2.0(8)
C53 C63 C73 C83 -0.6(9)
C41 C31 C81 C71 1.6(8)
N11 C31 C81 C71 -177.4(4)
C61 C71 C81 C31 -1.6(8)
C62 C72 C82 C32 0.1(7)
C42 C32 C82 C72 1.8(7)
N12 C32 C82 C72 -177.7(4)
C63 C73 C83 C33 1.3(9)
C43 C33 C83 C73 -1.2(8)
N13 C33 C83 C73 -179.5(5)

loop_
_platon_squeeze_void_nr
_platon_squeeze_void_average_x
_platon_squeeze_void_average_y
_platon_squeeze_void_average_z
_platon_squeeze_void_volume
_platon_squeeze_void_count_electrons
1 -0.018 0.000 0.000 375.3 98.9
2 -0.032 0.500 0.500 375.3 98.6
